data_2022106
loop_
_publ_author_name
'Bond, Andrew D.'
'Truscott, Chris L.'

_publ_section_title
;
 Polymorphism and phase transformation in the dimethyl sulfoxide solvate
 of 2,3,5,6-tetrafluoro-1,4-diiodobenzene
;
_journal_coeditor_code SK3750
_journal_issue 5
_journal_name_full 'Acta Crystallographica Section C'
_journal_page_first 524
_journal_page_last 529
_journal_paper_doi 10.1107/S2053229620005690
_journal_volume 76
_journal_year 2020
_chemical_formula_iupac 'C6 F4 I2, C2 H6 O S'
_chemical_formula_moiety 'C6 F4 I2, C2 H6 O S'
_chemical_formula_sum 'C8 H6 F4 I2 O S'
_chemical_formula_weight 479.99
_chemical_name_systematic
;
2,3,5,6-Tetrafluoro-1,4-diiodobenzene dimethyl sulfoxide
;
_space_group_crystal_system orthorhombic
_space_group_IT_number 62
_space_group_name_Hall '-P 2ac 2n'
_space_group_name_H-M_alt 'P n m a'
_atom_sites_solution_hydrogens mixed
_atom_sites_solution_primary dual
_atom_sites_solution_secondary difmap
_audit_creation_method SHELXL-2018/1
_cell_angle_alpha 90
_cell_angle_beta 90
_cell_angle_gamma 90
_cell_formula_units_Z 4
_cell_length_a 11.6799(4)
_cell_length_b 18.2664(8)
_cell_length_c 6.0984(2)
_cell_measurement_reflns_used 4026
_cell_measurement_temperature 220(2)
_cell_measurement_theta_max 27.48
_cell_measurement_theta_min 1.00
_cell_volume 1301.09(8)
_computing_cell_refinement
;
HKL SCALEPACK (Otwinowski & Minor, 1997)
;
_computing_data_collection
;
COLLECT (Nonius, 1998)
;
_computing_data_reduction
;
HKL DENZO and SCALEPACK (Otwinowski & Minor, 1997)
;
_computing_molecular_graphics
;
Mercury (Macrae <i>et al.</i>, 2020)
;
_computing_publication_material
;
SHELXL2018 (Sheldrick, 2015b)
;
_computing_structure_refinement
;
SHELXL2018 (Sheldrick, 2015b)
;
_computing_structure_solution
;
SHELXT (Sheldrick, 2015a)
;
_diffrn_ambient_temperature 220(2)
_diffrn_measured_fraction_theta_full 0.998
_diffrn_measured_fraction_theta_max 0.988
_diffrn_measurement_device_type 'Nonius KappaCCD'
_diffrn_measurement_method '\w and \f-scans'
_diffrn_radiation_type MoK\a
_diffrn_radiation_wavelength 0.71073
_diffrn_reflns_av_R_equivalents 0.0566
_diffrn_reflns_av_unetI/netI 0.0430
_diffrn_reflns_limit_h_max 15
_diffrn_reflns_limit_h_min -15
_diffrn_reflns_limit_k_max 23
_diffrn_reflns_limit_k_min -23
_diffrn_reflns_limit_l_max 7
_diffrn_reflns_limit_l_min -7
_diffrn_reflns_number 8062
_diffrn_reflns_theta_full 25.242
_diffrn_reflns_theta_max 27.513
_diffrn_reflns_theta_min 3.522
_diffrn_source 'fine-focus sealed tube'
_exptl_absorpt_coefficient_mu 5.019
_exptl_absorpt_correction_T_max 0.611
_exptl_absorpt_correction_T_min 0.541
_exptl_absorpt_correction_type multi-scan
_exptl_absorpt_process_details
;
(SORTAV; Blessing, 1995)
;
_exptl_crystal_colour colourless
_exptl_crystal_density_diffrn 2.450
_exptl_crystal_description block
_exptl_crystal_F_000 880
_exptl_crystal_size_max 0.120
_exptl_crystal_size_mid 0.100
_exptl_crystal_size_min 0.100
_refine_diff_density_max 0.624
_refine_diff_density_min -0.685
_refine_ls_extinction_coef 0.0132(6)
_refine_ls_extinction_method
;
(SHELXL2018; Sheldrick, 2015b)
;
_refine_ls_goodness_of_fit_ref 1.063
_refine_ls_hydrogen_treatment constr
_refine_ls_matrix_type full
_refine_ls_number_parameters 112
_refine_ls_number_reflns 1520
_refine_ls_number_restraints 71
_refine_ls_restrained_S_all 1.090
_refine_ls_R_factor_all 0.0734
_refine_ls_R_factor_gt 0.0382
_refine_ls_shift/su_max 0.001
_refine_ls_shift/su_mean 0.000
_refine_ls_structure_factor_coef Fsqd
_refine_ls_weighting_details 'w=1/[\s^2^(Fo^2^)+(0.0284P)^2^+1.1523P] where P=(Fo^2^+2Fc^2^)/3'
_refine_ls_weighting_scheme calc
_refine_ls_wR_factor_gt 0.0708
_refine_ls_wR_factor_ref 0.0824
_reflns_number_gt 948
_reflns_number_total 1520
_reflns_threshold_expression 'I > 2\s(I)'
_cod_data_source_file sk3750sup1.cif
_cod_data_source_block Form_I_220K
_cod_database_code 2022106
_shelx_space_group_comment
;
The symmetry employed for this shelxl refinement is uniquely defined
by the following loop, which should always be used as a source of
symmetry information in preference to the above space-group names.
They are only intended as comments.
;
_shelx_estimated_absorpt_t_min 0.584
_shelx_estimated_absorpt_t_max 0.634

loop_
_space_group_symop_operation_xyz
'x, y, z'
'-x+1/2, -y, z+1/2'
'-x, y+1/2, -z'
'x+1/2, -y+1/2, -z+1/2'
'-x, -y, -z'
'x-1/2, y, -z-1/2'
'x, -y-1/2, z'
'-x-1/2, y-1/2, z-1/2'

loop_
_atom_site_type_symbol
_atom_site_label
_atom_site_fract_x
_atom_site_fract_y
_atom_site_fract_z
_atom_site_U_iso_or_equiv
_atom_site_adp_type
_atom_site_calc_flag
_atom_site_occupancy
_atom_site_disorder_assembly
_atom_site_disorder_group
I I1 0.64113(3) 0.63330(2) -0.19139(6) 0.0723(2) Uani d 1 . .
F F2 0.4101(3) 0.54499(18) -0.1142(4) 0.0772(9) Uani d 1 . .
F F3 0.2989(3) 0.44527(19) -0.3508(5) 0.0790(9) Uani d 1 . .
C C1 0.5582(4) 0.5530(3) -0.3749(8) 0.0581(13) Uani d 1 . .
C C2 0.4550(4) 0.5233(3) -0.3061(7) 0.0584(13) Uani d 1 . .
C C3 0.3987(4) 0.4720(3) -0.4276(8) 0.0595(13) Uani d 1 . .
S S1 0.3111(5) 0.750000 0.2275(10) 0.0568(15) Uani d 0.356(3) A 1
O O1 0.2370(5) 0.750000 0.4298(11) 0.110(2) Uani d 0.356(3) A 1
C C4 0.4068(8) 0.67661(19) 0.2756(19) 0.090(4) Uani d 0.356(3) A 1
H H4A 0.480039 0.687320 0.207791 0.136 Uiso calc 0.356(3) A 1
H H4B 0.375583 0.632042 0.213079 0.136 Uiso calc 0.356(3) A 1
H H4C 0.417218 0.670231 0.432221 0.136 Uiso calc 0.356(3) A 1
S S1A 0.3676(8) 0.750000 0.4425(19) 0.067(3) Uani d 0.191(3) B 2
O O1A 0.2370(5) 0.750000 0.4298(11) 0.110(2) Uani d 0.191(3) B 2
C C4A 0.4068(8) 0.67661(19) 0.2756(19) 0.090(4) Uani d 0.191(3) B 2
H H4D 0.370704 0.681797 0.133178 0.136 Uiso calc 0.191(3) B 2
H H4E 0.382158 0.631141 0.342851 0.136 Uiso calc 0.191(3) B 2
H H4F 0.489331 0.676074 0.257885 0.136 Uiso calc 0.191(3) B 2
S S1B 0.3538(6) 0.7203(5) 0.3374(15) 0.084(2) Uani d 0.2261(16) C 3
O O1B 0.2370(5) 0.750000 0.4298(11) 0.110(2) Uani d 0.452(3) C 3
C C4B 0.334(2) 0.750000 0.060(2) 0.137(10) Uani d 0.452(3) C 3
H H4G 0.274509 0.721310 -0.005420 0.205 Uiso d 0.2261(16) C 3
H H4H 0.312749 0.800730 0.058820 0.205 Uiso d 0.2261(16) C 3
H H4I 0.403849 0.743630 -0.021090 0.205 Uiso d 0.2261(16) C 3
C C5B 0.463(3) 0.7845(16) 0.405(5) 0.157(17) Uani d 0.2261(16) C 3
H H5A 0.488010 0.777330 0.553795 0.236 Uiso d 0.2261(16) C 3
H H5B 0.526850 0.776550 0.307735 0.236 Uiso d 0.2261(16) C 3
H H5C 0.435739 0.833651 0.387645 0.236 Uiso d 0.2261(16) C 3

loop_
_atom_site_aniso_label
_atom_site_aniso_U_11
_atom_site_aniso_U_22
_atom_site_aniso_U_33
_atom_site_aniso_U_12
_atom_site_aniso_U_13
_atom_site_aniso_U_23
I1 0.0789(3) 0.0640(3) 0.0739(3) -0.00229(18) -0.01656(19) -0.00687(17)
F2 0.0743(19) 0.100(3) 0.0575(16) 0.0044(18) 0.0064(15) -0.0184(16)
F3 0.0617(18) 0.106(3) 0.0691(17) -0.0177(18) 0.0025(16) 0.0027(17)
C1 0.065(3) 0.055(3) 0.055(3) 0.008(3) -0.011(2) -0.003(2)
C2 0.061(3) 0.063(3) 0.051(3) 0.008(3) -0.003(3) 0.002(2)
C3 0.056(3) 0.067(3) 0.055(3) -0.003(3) -0.003(3) 0.006(3)
S1 0.057(3) 0.070(4) 0.044(3) 0.000 0.002(3) 0.000
O1 0.108(4) 0.088(4) 0.133(5) 0.000 0.056(4) 0.000
C4 0.068(6) 0.080(8) 0.123(8) 0.015(6) 0.015(6) -0.018(7)
S1A 0.086(7) 0.058(7) 0.055(6) 0.000 -0.025(5) 0.000
O1A 0.108(4) 0.088(4) 0.133(5) 0.000 0.056(4) 0.000
C4A 0.068(6) 0.080(8) 0.123(8) 0.015(6) 0.015(6) -0.018(7)
S1B 0.086(5) 0.076(5) 0.091(6) -0.013(4) 0.021(4) 0.009(4)
O1B 0.108(4) 0.088(4) 0.133(5) 0.000 0.056(4) 0.000
C4B 0.139(12) 0.140(13) 0.132(12) 0.000 -0.003(9) 0.000
C5B 0.157(19) 0.16(2) 0.153(19) -0.006(10) -0.009(10) -0.001(10)

loop_
_atom_type_symbol
_atom_type_description
_atom_type_scat_dispersion_real
_atom_type_scat_dispersion_imag
_atom_type_scat_source
C C 0.0033 0.0016 'International Tables Vol C Tables 4.2.6.8 and 6.1.1.4'
H H 0.0000 0.0000 'International Tables Vol C Tables 4.2.6.8 and 6.1.1.4'
O O 0.0106 0.0060 'International Tables Vol C Tables 4.2.6.8 and 6.1.1.4'
F F 0.0171 0.0103 'International Tables Vol C Tables 4.2.6.8 and 6.1.1.4'
S S 0.1246 0.1234 'International Tables Vol C Tables 4.2.6.8 and 6.1.1.4'
I I -0.4742 1.8119 'International Tables Vol C Tables 4.2.6.8 and 6.1.1.4'

loop_
_geom_angle_atom_site_label_1
_geom_angle_atom_site_label_2
_geom_angle_atom_site_label_3
_geom_angle_site_symmetry_1
_geom_angle_site_symmetry_3
_geom_angle
_geom_angle_publ_flag
C1 I1 O1 . 6_656 175.05(18) ?
C3 C1 C2 5_664 . 116.7(5) ?
C3 C1 I1 5_664 . 122.1(4) ?
C2 C1 I1 . . 121.2(4) ?
F2 C2 C3 . . 119.3(5) ?
F2 C2 C1 . . 119.1(5) ?
C3 C2 C1 . . 121.6(5) ?
F3 C3 C2 . . 118.5(4) ?
F3 C3 C1 . 5_664 119.8(5) ?
C2 C3 C1 . 5_664 121.7(5) ?
O1 S1 C4 . 7_575 103.1(5) ?
O1 S1 C4 . . 103.1(5) ?
C4 S1 C4 7_575 . 98.5(6) ?
S1 C4 H4A . . 109.5 ?
S1 C4 H4B . . 109.5 ?
H4A C4 H4B . . 109.5 ?
S1 C4 H4C . . 109.5 ?
H4A C4 H4C . . 109.5 ?
H4B C4 H4C . . 109.5 ?
O1A S1A C4A . . 103.4(5) ?
S1A C4A H4D . . 109.5 ?
S1A C4A H4E . . 109.5 ?
H4D C4A H4E . . 109.5 ?
S1A C4A H4F . . 109.5 ?
H4D C4A H4F . . 109.5 ?
H4E C4A H4F . . 109.5 ?

loop_
_geom_bond_atom_site_label_1
_geom_bond_atom_site_label_2
_geom_bond_site_symmetry_2
_geom_bond_distance
_geom_bond_publ_flag
I1 C1 . 2.083(5) ?
I1 O1 6_656 2.888(4) ?
F2 C2 . 1.342(5) ?
F3 C3 . 1.348(6) ?
C1 C3 5_664 1.384(7) ?
C1 C2 . 1.387(7) ?
C2 C3 . 1.363(7) ?
S1 O1 . 1.508(7) ?
S1 C4 7_575 1.770(7) ?
S1 C4 . 1.770(7) ?
S1 H4G 7_575 1.573(12) ?
S1 H4H 7_575 1.385(10) ?
C4 H4A . 0.9700 ?
C4 H4B . 0.9700 ?
C4 H4C . 0.9700 ?
S1A O1A . 1.528(9) ?
S1A C4A . 1.744(8) ?
S1A C4A 7_575 1.744(8) ?
C4A H4D . 0.9700 ?
C4A H4E . 0.9700 ?
C4A H4F . 0.9700 ?
S1B S1B 7_575 1.085(18) ?
S1B C5B 7_575 1.35(2) ?
S1B O1B . 1.573(8) ?
S1B C5B . 1.785(10) ?
S1B C4B . 1.789(10) ?
S1B H4H 7_575 1.806(11) ?
C4B H4G . 0.9600 ?
C4B H4H . 0.9600 ?
C4B H4I . 0.9600 ?
C4B H4G 7_575 0.9600 ?
C4B H4H 7_575 0.9600 ?
C4B H4I 7_575 0.9600 ?
C5B C5B 7_575 1.26(6) ?
C5B H5A . 0.9600 ?
C5B H5B . 0.9601 ?
C5B H5C . 0.9600 ?

loop_
_geom_torsion_atom_site_label_1
_geom_torsion_atom_site_label_2
_geom_torsion_atom_site_label_3
_geom_torsion_atom_site_label_4
_geom_torsion_site_symmetry_1
_geom_torsion_site_symmetry_2
_geom_torsion_site_symmetry_3
_geom_torsion_site_symmetry_4
_geom_torsion
_geom_torsion_publ_flag
C3 C1 C2 F2 5_664 . . . 179.1(4) ?
I1 C1 C2 F2 . . . . -2.3(6) ?
C3 C1 C2 C3 5_664 . . . -0.2(8) ?
I1 C1 C2 C3 . . . . 178.4(4) ?
F2 C2 C3 F3 . . . . 0.5(7) ?
C1 C2 C3 F3 . . . . 179.8(4) ?
F2 C2 C3 C1 . . . 5_664 -179.1(4) ?
C1 C2 C3 C1 . . . 5_664 0.2(8) ?

_cod_database_fobs_code 2022106
